data_4067575
loop_
_publ_author_name
'Mutseneck, Elena V.'
'Reus, Christian'
'Sch\"odel, Frauke'
'Bolte, Michael'
'Lerner, Hans-Wolfram'
'Wagner, Matthias'

_publ_section_title
;
 Reactions of [Cp*RuCl]4and [(p-cymene)RuCl2]2with the Tridentate Ligand
 [Ph(pz)B(\m-O)(\m-pz)B(pz)Ph]&#x2212;
;
_journal_issue 4
_journal_name_full Organometallics
_journal_page_first 966
_journal_paper_doi 10.1021/om901022d
_journal_volume 29
_journal_year 2010
_chemical_formula_moiety 'C31 H34 B2 N6 O Ru'
_chemical_formula_sum 'C31 H34 B2 N6 O Ru'
_chemical_formula_weight 629.33
_chemical_name_systematic ?
_space_group_IT_number 2
_symmetry_cell_setting triclinic
_symmetry_space_group_name_Hall '-P 1'
_symmetry_space_group_name_H-M 'P -1'
_atom_sites_solution_hydrogens geom
_atom_sites_solution_primary direct
_atom_sites_solution_secondary difmap
_audit_creation_method SHELXL-97
_cell_angle_alpha 89.748(5)
_cell_angle_beta 89.806(5)
_cell_angle_gamma 79.999(5)
_cell_formula_units_Z 4
_cell_length_a 12.4313(8)
_cell_length_b 12.4528(8)
_cell_length_c 20.3567(13)
_cell_measurement_reflns_used 22982
_cell_measurement_temperature 173(2)
_cell_measurement_theta_max 25.8
_cell_measurement_theta_min 3.5
_cell_volume 3103.4(3)
_computing_cell_refinement 'X-Area (Stoe & Cie, 2001)'
_computing_data_collection 'X-Area (Stoe & Cie, 2001)'
_computing_data_reduction 'X-Area (Stoe & Cie, 2001)'
_computing_molecular_graphics 'XP in SHELXTL-Plus (Sheldrick, 1991)'
_computing_publication_material SHELXL97
_computing_structure_refinement 'SHELXL97 (Sheldrick, 1997) '
_computing_structure_solution 'SHELXS97 (Sheldrick, 1990) '
_diffrn_ambient_temperature 173(2)
_diffrn_measured_fraction_theta_full 0.990
_diffrn_measured_fraction_theta_max 0.982
_diffrn_measurement_device_type 'STOE IPDS II two-circle-diffractometer'
_diffrn_measurement_method \w
_diffrn_radiation_monochromator graphite
_diffrn_radiation_source 'fine-focus sealed tube'
_diffrn_radiation_type MoK\a
_diffrn_radiation_wavelength 0.71073
_diffrn_reflns_av_R_equivalents 0.0571
_diffrn_reflns_av_sigmaI/netI 0.0485
_diffrn_reflns_limit_h_max 15
_diffrn_reflns_limit_h_min -15
_diffrn_reflns_limit_k_max 15
_diffrn_reflns_limit_k_min -14
_diffrn_reflns_limit_l_max 24
_diffrn_reflns_limit_l_min -24
_diffrn_reflns_number 30280
_diffrn_reflns_theta_full 25.00
_diffrn_reflns_theta_max 25.64
_diffrn_reflns_theta_min 3.43
_diffrn_standards_number 0
_exptl_absorpt_coefficient_mu 0.539
_exptl_absorpt_correction_T_max 0.8771
_exptl_absorpt_correction_T_min 0.8638
_exptl_absorpt_correction_type multi-scan
_exptl_absorpt_process_details 'MULABS (Spek, 2003; Blessing, 1995)'
_exptl_crystal_colour orange
_exptl_crystal_density_diffrn 1.347
_exptl_crystal_density_method 'not measured'
_exptl_crystal_description block
_exptl_crystal_F_000 1296
_exptl_crystal_size_max 0.28
_exptl_crystal_size_mid 0.27
_exptl_crystal_size_min 0.25
_refine_diff_density_max 0.942
_refine_diff_density_min -1.220
_refine_diff_density_rms 0.077
_refine_ls_extinction_method none
_refine_ls_goodness_of_fit_ref 1.045
_refine_ls_hydrogen_treatment constr
_refine_ls_matrix_type full
_refine_ls_number_parameters 750
_refine_ls_number_reflns 11504
_refine_ls_number_restraints 0
_refine_ls_restrained_S_all 1.045
_refine_ls_R_factor_all 0.0563
_refine_ls_R_factor_gt 0.0461
_refine_ls_shift/su_max 0.001
_refine_ls_shift/su_mean 0.000
_refine_ls_structure_factor_coef Fsqd
_refine_ls_weighting_details 'calc w=1/[\s^2^(Fo^2^)+(0.0650P)^2^+3.0735P] where P=(Fo^2^+2Fc^2^)/3'
_refine_ls_weighting_scheme calc
_refine_ls_wR_factor_gt 0.1148
_refine_ls_wR_factor_ref 0.1236
_reflns_number_gt 10003
_reflns_number_total 11504
_reflns_threshold_expression I>2\s(I)
_cod_data_source_file om901022d_si_001.cif
_cod_data_source_block wa836
_cod_depositor_comments
;
The following automatic conversions were performed:

'_symmetry_cell_setting' value 'Triclinic' changed to 'triclinic'
according to /home/saulius/struct/CIF-dictionaries/cif_core.dic
dictionary named 'cif_core.dic' version 2.4.1 from 2010-06-29.

Automatic conversion script
Id: cif_fix_values 1715 2011-07-08 13:25:40Z adriana 
;
_cod_database_code 4067575

loop_
_symmetry_equiv_pos_as_xyz
'x, y, z'
'-x, -y, -z'

loop_
_atom_site_label
_atom_site_type_symbol
_atom_site_fract_x
_atom_site_fract_y
_atom_site_fract_z
_atom_site_U_iso_or_equiv
_atom_site_adp_type
_atom_site_occupancy
_atom_site_symmetry_multiplicity
_atom_site_calc_flag
_atom_site_refinement_flags
Ru1 Ru 0.66689(3) 0.84894(3) 0.18995(2) 0.03615(12) Uani 1 1 d .
O1 O 0.7692(3) 0.8123(3) 0.10013(17) 0.0282(7) Uani 1 1 d .
B1 B 0.8352(4) 0.8957(5) 0.0850(3) 0.0266(11) Uani 1 1 d .
B2 B 0.7072(5) 0.7795(5) 0.0456(3) 0.0324(12) Uani 1 1 d .
C1 C 0.7645(5) 0.7629(5) 0.2677(3) 0.0455(14) Uani 1 1 d .
C2 C 0.7003(4) 0.6917(5) 0.2379(3) 0.0412(13) Uani 1 1 d .
C3 C 0.5874(5) 0.7354(6) 0.2447(4) 0.063(2) Uani 1 1 d .
C4 C 0.5767(7) 0.8344(7) 0.2790(4) 0.074(3) Uani 1 1 d .
C5 C 0.6869(10) 0.8540(6) 0.2931(3) 0.083(3) Uani 1 1 d .
C6 C 0.8867(6) 0.7362(7) 0.2737(4) 0.075(2) Uani 1 1 d .
H6A H 0.9147 0.8012 0.2880 0.112 Uiso 1 1 calc R
H6B H 0.9187 0.7125 0.2310 0.112 Uiso 1 1 calc R
H6C H 0.9065 0.6776 0.3060 0.112 Uiso 1 1 calc R
C7 C 0.7481(6) 0.5852(5) 0.2057(3) 0.0570(16) Uani 1 1 d .
H7A H 0.7765 0.5316 0.2396 0.086 Uiso 1 1 calc R
H7B H 0.8077 0.5964 0.1762 0.086 Uiso 1 1 calc R
H7C H 0.6913 0.5583 0.1805 0.086 Uiso 1 1 calc R
C8 C 0.4935(6) 0.6821(8) 0.2199(5) 0.105(4) Uani 1 1 d .
H8A H 0.5231 0.6163 0.1950 0.157 Uiso 1 1 calc R
H8B H 0.4462 0.7334 0.1913 0.157 Uiso 1 1 calc R
H8C H 0.4511 0.6625 0.2574 0.157 Uiso 1 1 calc R
C9 C 0.4722(11) 0.9016(10) 0.3023(6) 0.190(9) Uani 1 1 d .
H9A H 0.4201 0.9138 0.2659 0.285 Uiso 1 1 calc R
H9B H 0.4864 0.9718 0.3184 0.285 Uiso 1 1 calc R
H9C H 0.4417 0.8630 0.3380 0.285 Uiso 1 1 calc R
C10 C 0.7212(16) 0.9471(8) 0.3306(4) 0.171(8) Uani 1 1 d .
H10A H 0.7233 0.9302 0.3777 0.257 Uiso 1 1 calc R
H10B H 0.6687 1.0142 0.3225 0.257 Uiso 1 1 calc R
H10C H 0.7939 0.9572 0.3158 0.257 Uiso 1 1 calc R
N11 N 0.7750(3) 1.0077(3) 0.1118(2) 0.0307(9) Uani 1 1 d .
N12 N 0.7045(3) 1.0045(4) 0.1631(2) 0.0354(10) Uani 1 1 d .
C13 C 0.6762(5) 1.1075(4) 0.1841(3) 0.0440(13) Uani 1 1 d .
H13 H 0.6287 1.1294 0.2201 0.053 Uiso 1 1 calc R
C14 C 0.7265(5) 1.1782(5) 0.1455(3) 0.0477(14) Uani 1 1 d .
H14 H 0.7193 1.2551 0.1494 0.057 Uiso 1 1 calc R
C15 C 0.7888(5) 1.1116(4) 0.1008(3) 0.0408(12) Uani 1 1 d .
H15 H 0.8339 1.1347 0.0677 0.049 Uiso 1 1 calc R
N21 N 0.5861(3) 0.8408(4) 0.0508(2) 0.0367(10) Uani 1 1 d .
N22 N 0.5505(4) 0.8767(4) 0.1119(3) 0.0411(11) Uani 1 1 d .
C23 C 0.4434(4) 0.9145(5) 0.1059(4) 0.0496(15) Uani 1 1 d .
H23 H 0.3975 0.9450 0.1409 0.060 Uiso 1 1 calc R
C24 C 0.4086(5) 0.9036(6) 0.0429(4) 0.0598(19) Uani 1 1 d .
H24 H 0.3365 0.9244 0.0264 0.072 Uiso 1 1 calc R
C25 C 0.5000(5) 0.8561(5) 0.0084(4) 0.0522(16) Uani 1 1 d .
H25 H 0.5026 0.8373 -0.0368 0.063 Uiso 1 1 calc R
N31 N 0.8305(3) 0.8979(3) 0.0075(2) 0.0273(8) Uani 1 1 d .
N32 N 0.7631(3) 0.8302(3) -0.0146(2) 0.0322(9) Uani 1 1 d .
C33 C 0.7690(5) 0.8273(5) -0.0808(3) 0.0426(13) Uani 1 1 d .
H33 H 0.7303 0.7861 -0.1086 0.051 Uiso 1 1 calc R
C34 C 0.8404(5) 0.8941(5) -0.1018(3) 0.0420(13) Uani 1 1 d .
H34 H 0.8602 0.9074 -0.1458 0.050 Uiso 1 1 calc R
C35 C 0.8771(4) 0.9376(4) -0.0453(3) 0.0344(11) Uani 1 1 d .
H35 H 0.9270 0.9874 -0.0440 0.041 Uiso 1 1 calc R
C41 C 0.9588(4) 0.8677(4) 0.1121(3) 0.0310(10) Uani 1 1 d .
C42 C 1.0379(4) 0.7888(5) 0.0821(3) 0.0422(13) Uani 1 1 d .
H42 H 1.0196 0.7557 0.0427 0.051 Uiso 1 1 calc R
C43 C 1.1425(5) 0.7570(6) 0.1083(4) 0.0556(16) Uani 1 1 d .
H43 H 1.1950 0.7054 0.0858 0.067 Uiso 1 1 calc R
C44 C 1.1689(5) 0.8007(6) 0.1665(4) 0.0570(17) Uani 1 1 d .
H44 H 1.2393 0.7782 0.1851 0.068 Uiso 1 1 calc R
C45 C 1.0928(5) 0.8778(5) 0.1982(3) 0.0510(15) Uani 1 1 d .
H45 H 1.1109 0.9077 0.2387 0.061 Uiso 1 1 calc R
C46 C 0.9892(4) 0.9118(4) 0.1708(3) 0.0376(12) Uani 1 1 d .
H46 H 0.9385 0.9660 0.1926 0.045 Uiso 1 1 calc R
C51 C 0.7143(5) 0.6499(4) 0.0377(3) 0.0378(12) Uani 1 1 d .
C52 C 0.6247(6) 0.5970(5) 0.0437(4) 0.0524(16) Uani 1 1 d .
H52 H 0.5537 0.6386 0.0499 0.063 Uiso 1 1 calc R
C53 C 0.6384(7) 0.4822(6) 0.0408(4) 0.066(2) Uani 1 1 d .
H53 H 0.5764 0.4475 0.0447 0.080 Uiso 1 1 calc R
C54 C 0.7400(8) 0.4200(6) 0.0322(4) 0.070(2) Uani 1 1 d .
H54 H 0.7485 0.3427 0.0312 0.084 Uiso 1 1 calc R
C55 C 0.8282(7) 0.4702(6) 0.0253(4) 0.067(2) Uani 1 1 d .
H55 H 0.8985 0.4276 0.0185 0.080 Uiso 1 1 calc R
C56 C 0.8165(5) 0.5832(5) 0.0280(3) 0.0500(15) Uani 1 1 d .
H56 H 0.8795 0.6163 0.0233 0.060 Uiso 1 1 calc R
Ru1A Ru 0.82181(3) 0.63858(3) 0.69642(2) 0.02934(11) Uani 1 1 d .
O1A O 0.7266(3) 0.6810(3) 0.60446(16) 0.0261(7) Uani 1 1 d .
B1A B 0.6615(4) 0.5978(5) 0.5870(3) 0.0278(11) Uani 1 1 d .
B2A B 0.7912(5) 0.7174(5) 0.5507(3) 0.0325(12) Uani 1 1 d .
C1A C 0.7161(4) 0.7378(4) 0.7648(3) 0.0360(11) Uani 1 1 d .
C2A C 0.8060(5) 0.7920(5) 0.7456(3) 0.0401(12) Uani 1 1 d .
C3A C 0.9055(4) 0.7201(6) 0.7666(3) 0.0513(16) Uani 1 1 d .
C4A C 0.8750(5) 0.6246(5) 0.7961(3) 0.0472(14) Uani 1 1 d .
C5A C 0.7578(5) 0.6366(5) 0.7950(3) 0.0421(12) Uani 1 1 d .
C6A C 0.5988(5) 0.7879(6) 0.7541(4) 0.0572(18) Uani 1 1 d .
H6A1 H 0.5519 0.7359 0.7673 0.086 Uiso 1 1 calc R
H6A2 H 0.5871 0.8065 0.7076 0.086 Uiso 1 1 calc R
H6A3 H 0.5809 0.8542 0.7806 0.086 Uiso 1 1 calc R
C7A C 0.7941(7) 0.9032(5) 0.7150(3) 0.064(2) Uani 1 1 d .
H7A1 H 0.7454 0.9072 0.6770 0.096 Uiso 1 1 calc R
H7A2 H 0.8659 0.9168 0.7007 0.096 Uiso 1 1 calc R
H7A3 H 0.7633 0.9583 0.7473 0.096 Uiso 1 1 calc R
C8A C 1.0188(5) 0.7452(8) 0.7593(4) 0.080(3) Uani 1 1 d .
H8A1 H 1.0389 0.7803 0.7993 0.120 Uiso 1 1 calc R
H8A2 H 1.0211 0.7944 0.7217 0.120 Uiso 1 1 calc R
H8A3 H 1.0705 0.6774 0.7519 0.120 Uiso 1 1 calc R
C9A C 0.9515(7) 0.5340(8) 0.8317(4) 0.086(3) Uani 1 1 d .
H9A1 H 0.9547 0.5522 0.8783 0.129 Uiso 1 1 calc R
H9A2 H 1.0248 0.5265 0.8124 0.129 Uiso 1 1 calc R
H9A3 H 0.9243 0.4651 0.8271 0.129 Uiso 1 1 calc R
C10A C 0.6924(7) 0.5572(6) 0.8254(3) 0.0668(19) Uani 1 1 d .
H10D H 0.7015 0.5565 0.8733 0.100 Uiso 1 1 calc R
H10E H 0.7183 0.4840 0.8081 0.100 Uiso 1 1 calc R
H10F H 0.6150 0.5798 0.8147 0.100 Uiso 1 1 calc R
N11A N 0.7227(3) 0.4844(3) 0.6121(2) 0.0306(9) Uani 1 1 d .
N12A N 0.7908(3) 0.4845(3) 0.6648(2) 0.0327(9) Uani 1 1 d .
C13A C 0.8232(5) 0.3796(4) 0.6821(3) 0.0425(12) Uani 1 1 d .
H13A H 0.8729 0.3554 0.7166 0.051 Uiso 1 1 calc R
C14A C 0.7744(6) 0.3118(5) 0.6428(3) 0.0506(15) Uani 1 1 d .
H14A H 0.7824 0.2347 0.6454 0.061 Uiso 1 1 calc R
C15A C 0.7116(5) 0.3806(4) 0.5989(3) 0.0410(13) Uani 1 1 d .
H15A H 0.6678 0.3586 0.5651 0.049 Uiso 1 1 calc R
N21A N 0.9123(3) 0.6571(4) 0.5593(2) 0.0336(9) Uani 1 1 d .
N22A N 0.9438(3) 0.6199(4) 0.6208(2) 0.0357(10) Uani 1 1 d .
C23A C 1.0517(4) 0.5795(5) 0.6180(3) 0.0431(13) Uani 1 1 d .
H23A H 1.0947 0.5471 0.6538 0.052 Uiso 1 1 calc R
C24A C 1.0908(5) 0.5928(5) 0.5542(3) 0.0511(16) Uani 1 1 d .
H24A H 1.1638 0.5733 0.5388 0.061 Uiso 1 1 calc R
C25A C 0.9996(5) 0.6407(5) 0.5181(3) 0.0435(13) Uani 1 1 d .
H25A H 0.9988 0.6586 0.4727 0.052 Uiso 1 1 calc R
N31A N 0.6696(3) 0.6013(3) 0.5088(2) 0.0297(9) Uani 1 1 d .
N32A N 0.7382(3) 0.6689(3) 0.4904(2) 0.0317(9) Uani 1 1 d .
C33A C 0.7350(5) 0.6780(5) 0.4237(3) 0.0427(13) Uani 1 1 d .
H33A H 0.7750 0.7210 0.3977 0.051 Uiso 1 1 calc R
C34A C 0.6636(5) 0.6141(5) 0.4004(3) 0.0453(14) Uani 1 1 d .
H34A H 0.6458 0.6040 0.3558 0.054 Uiso 1 1 calc R
C35A C 0.6227(4) 0.5672(5) 0.4552(3) 0.0370(12) Uani 1 1 d .
H35A H 0.5708 0.5196 0.4548 0.044 Uiso 1 1 calc R
C41A C 0.5370(4) 0.6245(4) 0.6130(2) 0.0310(10) Uani 1 1 d .
C42A C 0.4596(4) 0.7063(5) 0.5838(3) 0.0423(13) Uani 1 1 d .
H42A H 0.4780 0.7405 0.5445 0.051 Uiso 1 1 calc R
C43A C 0.3560(5) 0.7382(6) 0.6115(4) 0.0580(17) Uani 1 1 d .
H43A H 0.3052 0.7945 0.5915 0.070 Uiso 1 1 calc R
C44A C 0.3273(5) 0.6876(6) 0.6687(4) 0.0574(17) Uani 1 1 d .
H44A H 0.2568 0.7089 0.6874 0.069 Uiso 1 1 calc R
C45A C 0.4012(5) 0.6072(6) 0.6975(3) 0.0543(16) Uani 1 1 d .
H45A H 0.3819 0.5726 0.7364 0.065 Uiso 1 1 calc R
C46A C 0.5055(4) 0.5755(5) 0.6698(3) 0.0380(12) Uani 1 1 d .
H46A H 0.5557 0.5193 0.6903 0.046 Uiso 1 1 calc R
C51A C 0.7817(5) 0.8470(4) 0.5433(3) 0.0389(12) Uani 1 1 d .
C52A C 0.8704(7) 0.9021(6) 0.5445(4) 0.0611(19) Uani 1 1 d .
H52A H 0.9421 0.8614 0.5487 0.073 Uiso 1 1 calc R
C53A C 0.8562(9) 1.0154(7) 0.5397(5) 0.085(3) Uani 1 1 d .
H53A H 0.9180 1.0508 0.5414 0.102 Uiso 1 1 calc R
C54A C 0.7536(10) 1.0765(6) 0.5325(4) 0.083(3) Uani 1 1 d .
H54A H 0.7442 1.1536 0.5291 0.100 Uiso 1 1 calc R
C55A C 0.6652(9) 1.0248(6) 0.5304(4) 0.079(3) Uani 1 1 d .
H55A H 0.5940 1.0661 0.5248 0.094 Uiso 1 1 calc R
C56A C 0.6791(6) 0.9114(5) 0.5363(4) 0.0597(18) Uani 1 1 d .
H56A H 0.6165 0.8772 0.5357 0.072 Uiso 1 1 calc R

loop_
_atom_site_aniso_label
_atom_site_aniso_U_11
_atom_site_aniso_U_22
_atom_site_aniso_U_33
_atom_site_aniso_U_23
_atom_site_aniso_U_13
_atom_site_aniso_U_12
Ru1 0.0310(2) 0.0352(2) 0.0379(2) 0.01222(19) 0.01008(18) 0.00612(17)
O1 0.0251(16) 0.0274(18) 0.0317(18) 0.0050(14) 0.0027(13) -0.0037(14)
B1 0.026(3) 0.027(3) 0.027(3) 0.003(2) 0.000(2) -0.005(2)
B2 0.028(3) 0.029(3) 0.040(3) 0.005(2) -0.005(2) -0.005(2)
C1 0.051(3) 0.053(3) 0.030(3) 0.018(3) 0.001(2) -0.003(3)
C2 0.031(3) 0.043(3) 0.047(3) 0.022(2) 0.008(2) 0.003(2)
C3 0.034(3) 0.069(4) 0.078(5) 0.050(4) 0.021(3) 0.015(3)
C4 0.073(5) 0.073(5) 0.059(4) 0.042(4) 0.041(4) 0.030(4)
C5 0.172(10) 0.041(4) 0.031(3) 0.010(3) 0.024(5) -0.005(5)
C6 0.060(4) 0.094(6) 0.074(5) 0.044(4) -0.023(4) -0.026(4)
C7 0.061(4) 0.042(3) 0.063(4) 0.014(3) -0.008(3) 0.006(3)
C8 0.039(4) 0.111(7) 0.163(9) 0.096(7) 0.000(4) -0.016(4)
C9 0.204(13) 0.140(9) 0.168(11) 0.111(9) 0.162(11) 0.124(10)
C10 0.41(3) 0.061(6) 0.034(4) 0.005(4) -0.013(8) -0.029(10)
N11 0.030(2) 0.031(2) 0.030(2) 0.0022(17) 0.0018(16) -0.0013(17)
N12 0.032(2) 0.035(2) 0.036(2) 0.0013(18) 0.0067(18) 0.0035(18)
C13 0.042(3) 0.037(3) 0.046(3) 0.000(3) 0.003(3) 0.009(2)
C14 0.054(3) 0.028(3) 0.057(4) -0.007(3) 0.004(3) 0.004(2)
C15 0.048(3) 0.029(3) 0.045(3) 0.004(2) 0.007(2) -0.007(2)
N21 0.028(2) 0.038(2) 0.044(2) 0.008(2) -0.0036(18) -0.0053(18)
N22 0.025(2) 0.040(3) 0.056(3) 0.016(2) -0.002(2) -0.0013(19)
C23 0.025(3) 0.045(3) 0.076(4) 0.020(3) 0.003(3) 0.001(2)
C24 0.032(3) 0.050(4) 0.095(5) 0.024(4) -0.013(3) 0.000(3)
C25 0.041(3) 0.045(3) 0.072(4) 0.021(3) -0.024(3) -0.011(3)
N31 0.026(2) 0.026(2) 0.031(2) 0.0002(16) -0.0026(16) -0.0076(16)
N32 0.035(2) 0.028(2) 0.036(2) 0.0018(17) -0.0041(18) -0.0119(18)
C33 0.059(4) 0.038(3) 0.032(3) -0.002(2) -0.011(3) -0.013(3)
C34 0.056(3) 0.043(3) 0.028(3) 0.002(2) 0.003(2) -0.013(3)
C35 0.033(3) 0.036(3) 0.036(3) 0.004(2) 0.003(2) -0.010(2)
C41 0.028(2) 0.028(2) 0.038(3) 0.006(2) -0.005(2) -0.007(2)
C42 0.032(3) 0.042(3) 0.050(3) -0.005(3) -0.002(2) 0.001(2)
C43 0.035(3) 0.055(4) 0.073(4) 0.005(3) -0.002(3) 0.004(3)
C44 0.032(3) 0.059(4) 0.080(5) 0.018(4) -0.015(3) -0.008(3)
C45 0.051(3) 0.057(4) 0.051(3) 0.005(3) -0.020(3) -0.025(3)
C46 0.038(3) 0.038(3) 0.039(3) 0.003(2) -0.005(2) -0.011(2)
C51 0.041(3) 0.030(3) 0.044(3) 0.003(2) -0.006(2) -0.011(2)
C52 0.051(4) 0.040(3) 0.070(4) 0.013(3) -0.015(3) -0.019(3)
C53 0.082(5) 0.041(4) 0.084(5) 0.012(4) -0.018(4) -0.033(4)
C54 0.115(7) 0.032(3) 0.064(4) 0.002(3) -0.014(4) -0.018(4)
C55 0.074(5) 0.035(3) 0.087(5) 0.001(3) 0.010(4) -0.001(3)
C56 0.052(4) 0.038(3) 0.060(4) -0.004(3) 0.004(3) -0.006(3)
Ru1A 0.02451(19) 0.0299(2) 0.0314(2) -0.00472(17) -0.00336(16) 0.00161(15)
O1A 0.0244(16) 0.0279(17) 0.0252(16) -0.0017(13) -0.0033(13) -0.0027(13)
B1A 0.028(3) 0.030(3) 0.026(3) -0.001(2) 0.000(2) -0.005(2)
B2A 0.031(3) 0.029(3) 0.039(3) -0.005(2) 0.001(2) -0.009(2)
C1A 0.034(3) 0.036(3) 0.035(3) -0.015(2) 0.001(2) 0.005(2)
C2A 0.042(3) 0.037(3) 0.041(3) -0.011(2) -0.005(2) -0.006(2)
C3A 0.028(3) 0.081(5) 0.046(3) -0.028(3) -0.006(2) -0.012(3)
C4A 0.047(3) 0.052(3) 0.035(3) -0.007(3) -0.005(2) 0.011(3)
C5A 0.047(3) 0.042(3) 0.035(3) -0.009(2) 0.009(2) -0.001(2)
C6A 0.032(3) 0.060(4) 0.075(4) -0.032(3) -0.004(3) 0.008(3)
C7A 0.096(6) 0.041(3) 0.058(4) -0.017(3) 0.012(4) -0.019(4)
C8A 0.039(3) 0.118(7) 0.087(5) -0.052(5) 0.002(3) -0.024(4)
C9A 0.088(6) 0.097(6) 0.048(4) -0.004(4) -0.017(4) 0.050(5)
C10A 0.090(5) 0.066(4) 0.048(4) -0.006(3) 0.022(4) -0.022(4)
N11A 0.033(2) 0.026(2) 0.032(2) -0.0028(17) -0.0046(17) -0.0007(17)
N12A 0.033(2) 0.030(2) 0.033(2) 0.0011(17) -0.0017(17) 0.0004(17)
C13A 0.049(3) 0.032(3) 0.042(3) 0.010(2) -0.008(3) 0.003(2)
C14A 0.068(4) 0.025(3) 0.056(4) -0.002(3) -0.003(3) -0.001(3)
C15A 0.052(3) 0.026(3) 0.045(3) -0.001(2) -0.008(3) -0.006(2)
N21A 0.028(2) 0.034(2) 0.040(2) -0.0039(19) 0.0040(18) -0.0070(18)
N22A 0.028(2) 0.033(2) 0.045(3) -0.003(2) -0.0053(19) -0.0028(18)
C23A 0.026(3) 0.046(3) 0.056(3) -0.009(3) 0.004(2) -0.002(2)
C24A 0.028(3) 0.052(4) 0.073(4) -0.018(3) 0.012(3) -0.004(3)
C25A 0.040(3) 0.048(3) 0.044(3) -0.010(3) 0.013(2) -0.013(3)
N31A 0.028(2) 0.033(2) 0.029(2) 0.0001(17) -0.0032(16) -0.0079(17)
N32A 0.038(2) 0.029(2) 0.029(2) 0.0029(17) 0.0019(17) -0.0081(18)
C33A 0.052(3) 0.043(3) 0.033(3) 0.004(2) 0.003(2) -0.010(3)
C34A 0.053(3) 0.052(4) 0.030(3) 0.005(3) -0.007(2) -0.011(3)
C35A 0.032(3) 0.045(3) 0.035(3) -0.002(2) -0.002(2) -0.009(2)
C41A 0.029(2) 0.033(3) 0.032(2) -0.001(2) -0.0018(19) -0.009(2)
C42A 0.032(3) 0.043(3) 0.050(3) 0.008(3) 0.000(2) 0.000(2)
C43A 0.032(3) 0.060(4) 0.078(5) 0.008(4) 0.004(3) 0.005(3)
C44A 0.034(3) 0.072(5) 0.067(4) -0.017(4) 0.016(3) -0.012(3)
C45A 0.048(3) 0.067(4) 0.052(4) -0.004(3) 0.020(3) -0.021(3)
C46A 0.040(3) 0.042(3) 0.035(3) 0.002(2) 0.002(2) -0.016(2)
C51A 0.056(3) 0.030(3) 0.032(3) -0.003(2) 0.006(2) -0.013(2)
C52A 0.070(5) 0.045(4) 0.072(5) -0.008(3) 0.023(4) -0.022(3)
C53A 0.121(8) 0.048(4) 0.097(6) -0.015(4) 0.037(6) -0.048(5)
C54A 0.160(10) 0.024(3) 0.064(5) 0.000(3) -0.004(5) -0.010(5)
C55A 0.118(7) 0.037(4) 0.072(5) 0.001(3) -0.028(5) 0.012(4)
C56A 0.070(4) 0.031(3) 0.076(5) 0.001(3) -0.023(4) -0.001(3)

loop_
_atom_type_symbol
_atom_type_description
_atom_type_scat_dispersion_real
_atom_type_scat_dispersion_imag
_atom_type_scat_source
C C 0.0033 0.0016 'International Tables Vol C Tables 4.2.6.8 and 6.1.1.4'
H H 0.0000 0.0000 'International Tables Vol C Tables 4.2.6.8 and 6.1.1.4'
B B 0.0013 0.0007 'International Tables Vol C Tables 4.2.6.8 and 6.1.1.4'
N N 0.0061 0.0033 'International Tables Vol C Tables 4.2.6.8 and 6.1.1.4'
O O 0.0106 0.0060 'International Tables Vol C Tables 4.2.6.8 and 6.1.1.4'
Ru Ru -1.2594 0.8363 'International Tables Vol C Tables 4.2.6.8 and 6.1.1.4'

loop_
_geom_angle_atom_site_label_1
_geom_angle_atom_site_label_2
_geom_angle_atom_site_label_3
_geom_angle
C5 Ru1 N12 100.2(2)
C5 Ru1 N22 144.4(3)
N12 Ru1 N22 85.11(17)
C5 Ru1 C4 40.0(4)
N12 Ru1 C4 119.1(3)
N22 Ru1 C4 106.9(3)
C5 Ru1 C2 65.0(3)
N12 Ru1 C2 153.7(2)
N22 Ru1 C2 119.9(2)
C4 Ru1 C2 64.4(2)
C5 Ru1 C1 39.6(3)
N12 Ru1 C1 116.1(2)
N22 Ru1 C1 158.6(2)
C4 Ru1 C1 66.3(3)
C2 Ru1 C1 38.7(2)
C5 Ru1 C3 65.3(3)
N12 Ru1 C3 156.5(2)
N22 Ru1 C3 96.5(2)
C4 Ru1 C3 38.0(3)
C2 Ru1 C3 38.4(2)
C1 Ru1 C3 65.3(2)
C5 Ru1 O1 138.9(3)
N12 Ru1 O1 76.84(14)
N22 Ru1 O1 76.65(16)
C4 Ru1 O1 163.6(2)
C2 Ru1 O1 99.74(17)
C1 Ru1 O1 104.32(18)
C3 Ru1 O1 126.5(2)
B2 O1 B1 115.6(4)
B2 O1 Ru1 112.0(3)
B1 O1 Ru1 113.2(3)
O1 B1 N11 108.7(4)
O1 B1 N31 101.2(4)
N11 B1 N31 109.0(4)
O1 B1 C41 113.9(4)
N11 B1 C41 111.2(4)
N31 B1 C41 112.3(4)
O1 B2 N21 108.9(4)
O1 B2 N32 100.8(4)
N21 B2 N32 107.9(4)
O1 B2 C51 115.0(4)
N21 B2 C51 112.1(4)
N32 B2 C51 111.5(4)
C2 C1 C5 105.7(6)
C2 C1 C6 123.4(6)
C5 C1 C6 130.7(8)
C2 C1 Ru1 70.6(3)
C5 C1 Ru1 68.5(4)
C6 C1 Ru1 129.0(4)
C3 C2 C1 110.0(6)
C3 C2 C7 126.2(6)
C1 C2 C7 123.7(5)
C3 C2 Ru1 71.0(3)
C1 C2 Ru1 70.8(3)
C7 C2 Ru1 125.9(4)
C4 C3 C2 108.7(7)
C4 C3 C8 125.8(7)
C2 C3 C8 125.5(7)
C4 C3 Ru1 70.5(4)
C2 C3 Ru1 70.6(3)
C8 C3 Ru1 125.6(5)
C3 C4 C5 107.3(6)
C3 C4 C9 126.2(11)
C5 C4 C9 126.3(11)
C3 C4 Ru1 71.5(4)
C5 C4 Ru1 68.7(3)
C9 C4 Ru1 129.4(5)
C1 C5 C4 108.3(7)
C1 C5 C10 122.9(11)
C4 C5 C10 128.8(10)
C1 C5 Ru1 71.8(3)
C4 C5 Ru1 71.2(4)
C10 C5 Ru1 125.3(5)
C1 C6 H6A 109.5
C1 C6 H6B 109.5
H6A C6 H6B 109.5
C1 C6 H6C 109.5
H6A C6 H6C 109.5
H6B C6 H6C 109.5
C2 C7 H7A 109.5
C2 C7 H7B 109.5
H7A C7 H7B 109.5
C2 C7 H7C 109.5
H7A C7 H7C 109.5
H7B C7 H7C 109.5
C3 C8 H8A 109.5
C3 C8 H8B 109.5
H8A C8 H8B 109.5
C3 C8 H8C 109.5
H8A C8 H8C 109.5
H8B C8 H8C 109.5
C4 C9 H9A 109.5
C4 C9 H9B 109.5
H9A C9 H9B 109.5
C4 C9 H9C 109.5
H9A C9 H9C 109.5
H9B C9 H9C 109.5
C5 C10 H10A 109.5
C5 C10 H10B 109.5
H10A C10 H10B 109.5
C5 C10 H10C 109.5
H10A C10 H10C 109.5
H10B C10 H10C 109.5
C15 N11 N12 109.9(4)
C15 N11 B1 132.5(4)
N12 N11 B1 116.9(4)
C13 N12 N11 106.4(4)
C13 N12 Ru1 136.2(4)
N11 N12 Ru1 117.4(3)
N12 C13 C14 110.4(5)
N12 C13 H13 124.8
C14 C13 H13 124.8
C15 C14 C13 104.8(5)
C15 C14 H14 127.6
C13 C14 H14 127.6
N11 C15 C14 108.5(5)
N11 C15 H15 125.7
C14 C15 H15 125.7
C25 N21 N22 109.2(5)
C25 N21 B2 133.5(5)
N22 N21 B2 116.7(4)
C23 N22 N21 106.1(5)
C23 N22 Ru1 136.8(5)
N21 N22 Ru1 116.8(3)
N22 C23 C24 111.3(6)
N22 C23 H23 124.3
C24 C23 H23 124.3
C23 C24 C25 105.5(6)
C23 C24 H24 127.2
C25 C24 H24 127.2
N21 C25 C24 107.8(6)
N21 C25 H25 126.1
C24 C25 H25 126.1
C35 N31 N32 108.0(4)
C35 N31 B1 141.4(4)
N32 N31 B1 110.3(4)
C33 N32 N31 108.3(4)
C33 N32 B2 141.5(4)
N31 N32 B2 110.3(4)
N32 C33 C34 109.0(5)
N32 C33 H33 125.5
C34 C33 H33 125.5
C33 C34 C35 105.8(5)
C33 C34 H34 127.1
C35 C34 H34 127.1
N31 C35 C34 109.0(4)
N31 C35 H35 125.5
C34 C35 H35 125.5
C46 C41 C42 116.4(5)
C46 C41 B1 121.5(5)
C42 C41 B1 121.7(5)
C43 C42 C41 122.3(6)
C43 C42 H42 118.8
C41 C42 H42 118.8
C44 C43 C42 119.6(6)
C44 C43 H43 120.2
C42 C43 H43 120.2
C43 C44 C45 119.9(6)
C43 C44 H44 120.1
C45 C44 H44 120.1
C44 C45 C46 120.3(6)
C44 C45 H45 119.9
C46 C45 H45 119.9
C41 C46 C45 121.4(5)
C41 C46 H46 119.3
C45 C46 H46 119.3
C52 C51 C56 116.6(5)
C52 C51 B2 123.8(5)
C56 C51 B2 119.5(5)
C51 C52 C53 120.6(7)
C51 C52 H52 119.7
C53 C52 H52 119.7
C54 C53 C52 121.0(6)
C54 C53 H53 119.5
C52 C53 H53 119.5
C55 C54 C53 119.3(7)
C55 C54 H54 120.3
C53 C54 H54 120.3
C54 C55 C56 120.6(7)
C54 C55 H55 119.7
C56 C55 H55 119.7
C55 C56 C51 121.9(6)
C55 C56 H56 119.1
C51 C56 H56 119.1
N12A Ru1A C3A 144.8(2)
N12A Ru1A C4A 108.7(2)
C3A Ru1A C4A 39.4(3)
N12A Ru1A C2A 161.55(19)
C3A Ru1A C2A 40.0(2)
C4A Ru1A C2A 66.6(2)
N12A Ru1A N22A 85.29(16)
C3A Ru1A N22A 98.0(2)
C4A Ru1A N22A 118.0(2)
C2A Ru1A N22A 112.9(2)
N12A Ru1A C1A 121.94(19)
C3A Ru1A C1A 65.8(2)
C4A Ru1A C1A 65.2(2)
C2A Ru1A C1A 39.6(2)
N22A Ru1A C1A 151.2(2)
N12A Ru1A C5A 98.62(19)
C3A Ru1A C5A 65.9(2)
C4A Ru1A C5A 39.2(2)
C2A Ru1A C5A 66.1(2)
N22A Ru1A C5A 156.9(2)
C1A Ru1A C5A 38.4(2)
N12A Ru1A O1A 77.50(14)
C3A Ru1A O1A 137.4(2)
C4A Ru1A O1A 164.44(17)
C2A Ru1A O1A 102.82(18)
N22A Ru1A O1A 76.13(15)
C1A Ru1A O1A 99.31(17)
C5A Ru1A O1A 126.99(17)
B1A O1A B2A 115.6(4)
B1A O1A Ru1A 112.0(3)
B2A O1A Ru1A 113.6(3)
O1A B1A N11A 108.3(4)
O1A B1A N31A 100.4(4)
N11A B1A N31A 108.9(4)
O1A B1A C41A 113.6(4)
N11A B1A C41A 112.3(4)
N31A B1A C41A 112.5(4)
O1A B2A N32A 100.1(4)
O1A B2A N21A 107.3(4)
N32A B2A N21A 109.7(4)
O1A B2A C51A 115.3(4)
N32A B2A C51A 110.8(4)
N21A B2A C51A 112.8(4)
C5A C1A C2A 109.6(5)
C5A C1A C6A 127.8(6)
C2A C1A C6A 122.6(5)
C5A C1A Ru1A 71.1(3)
C2A C1A Ru1A 69.8(3)
C6A C1A Ru1A 126.7(4)
C1A C2A C3A 106.0(5)
C1A C2A C7A 125.2(6)
C3A C2A C7A 128.6(6)
C1A C2A Ru1A 70.6(3)
C3A C2A Ru1A 69.7(3)
C7A C2A Ru1A 127.5(4)
C4A C3A C2A 108.1(5)
C4A C3A C8A 127.1(7)
C2A C3A C8A 124.7(7)
C4A C3A Ru1A 70.4(3)
C2A C3A Ru1A 70.3(3)
C8A C3A Ru1A 126.0(4)
C5A C4A C3A 108.3(5)
C5A C4A C9A 125.2(7)
C3A C4A C9A 125.9(7)
C5A C4A Ru1A 71.3(3)
C3A C4A Ru1A 70.2(3)
C9A C4A Ru1A 131.0(4)
C1A C5A C4A 108.0(5)
C1A C5A C10A 126.9(6)
C4A C5A C10A 125.0(6)
C1A C5A Ru1A 70.6(3)
C4A C5A Ru1A 69.5(3)
C10A C5A Ru1A 128.6(4)
C1A C6A H6A1 109.5
C1A C6A H6A2 109.5
H6A1 C6A H6A2 109.5
C1A C6A H6A3 109.5
H6A1 C6A H6A3 109.5
H6A2 C6A H6A3 109.5
C2A C7A H7A1 109.5
C2A C7A H7A2 109.5
H7A1 C7A H7A2 109.5
C2A C7A H7A3 109.5
H7A1 C7A H7A3 109.5
H7A2 C7A H7A3 109.5
C3A C8A H8A1 109.5
C3A C8A H8A2 109.5
H8A1 C8A H8A2 109.5
C3A C8A H8A3 109.5
H8A1 C8A H8A3 109.5
H8A2 C8A H8A3 109.5
C4A C9A H9A1 109.5
C4A C9A H9A2 109.5
H9A1 C9A H9A2 109.5
C4A C9A H9A3 109.5
H9A1 C9A H9A3 109.5
H9A2 C9A H9A3 109.5
C5A C10A H10D 109.5
C5A C10A H10E 109.5
H10D C10A H10E 109.5
C5A C10A H10F 109.5
H10D C10A H10F 109.5
H10E C10A H10F 109.5
C15A N11A N12A 109.1(4)
C15A N11A B1A 132.9(4)
N12A N11A B1A 117.2(4)
C13A N12A N11A 106.5(4)
C13A N12A Ru1A 136.7(4)
N11A N12A Ru1A 116.9(3)
N12A C13A C14A 110.7(5)
N12A C13A H13A 124.6
C14A C13A H13A 124.6
C13A C14A C15A 105.0(5)
C13A C14A H14A 127.5
C15A C14A H14A 127.5
N11A C15A C14A 108.7(5)
N11A C15A H15A 125.7
C14A C15A H15A 125.7
C25A N21A N22A 109.8(5)
C25A N21A B2A 132.6(5)
N22A N21A B2A 117.4(4)
C23A N22A N21A 107.3(5)
C23A N22A Ru1A 135.1(4)
N21A N22A Ru1A 117.6(3)
N22A C23A C24A 109.6(6)
N22A C23A H23A 125.2
C24A C23A H23A 125.2
C25A C24A C23A 105.4(5)
C25A C24A H24A 127.3
C23A C24A H24A 127.3
N21A C25A C24A 108.0(5)
N21A C25A H25A 126.0
C24A C25A H25A 126.0
C35A N31A N32A 109.3(4)
C35A N31A B1A 140.5(4)
N32A N31A B1A 109.8(4)
N31A N32A C33A 108.1(4)
N31A N32A B2A 112.3(4)
C33A N32A B2A 139.4(4)
N32A C33A C34A 108.2(5)
N32A C33A H33A 125.9
C34A C33A H33A 125.9
C33A C34A C35A 106.4(5)
C33A C34A H34A 126.8
C35A C34A H34A 126.8
N31A C35A C34A 107.9(5)
N31A C35A H35A 126.0
C34A C35A H35A 126.0
C46A C41A C42A 117.2(5)
C46A C41A B1A 120.8(5)
C42A C41A B1A 121.6(5)
C43A C42A C41A 121.2(6)
C43A C42A H42A 119.4
C41A C42A H42A 119.4
C44A C43A C42A 120.1(6)
C44A C43A H43A 120.0
C42A C43A H43A 120.0
C45A C44A C43A 119.6(6)
C45A C44A H44A 120.2
C43A C44A H44A 120.2
C44A C45A C46A 120.3(6)
C44A C45A H45A 119.8
C46A C45A H45A 119.8
C41A C46A C45A 121.6(6)
C41A C46A H46A 119.2
C45A C46A H46A 119.2
C56A C51A C52A 116.3(6)
C56A C51A B2A 119.3(5)
C52A C51A B2A 124.5(6)
C53A C52A C51A 121.6(8)
C53A C52A H52A 119.2
C51A C52A H52A 119.2
C54A C53A C52A 120.6(8)
C54A C53A H53A 119.7
C52A C53A H53A 119.7
C55A C54A C53A 119.2(7)
C55A C54A H54A 120.4
C53A C54A H54A 120.4
C54A C55A C56A 120.3(8)
C54A C55A H55A 119.9
C56A C55A H55A 119.9
C51A C56A C55A 122.1(7)
C51A C56A H56A 119.0
C55A C56A H56A 119.0

loop_
_geom_bond_atom_site_label_1
_geom_bond_atom_site_label_2
_geom_bond_distance
Ru1 C5 2.117(7)
Ru1 N12 2.139(4)
Ru1 N22 2.140(5)
Ru1 C4 2.151(6)
Ru1 C2 2.159(5)
Ru1 C1 2.161(6)
Ru1 C3 2.163(6)
Ru1 O1 2.227(3)
O1 B2 1.454(7)
O1 B1 1.462(6)
B1 N11 1.564(7)
B1 N31 1.578(7)
B1 C41 1.615(7)
B2 N21 1.568(7)
B2 N32 1.588(7)
B2 C51 1.611(8)
C1 C2 1.430(9)
C1 C5 1.451(10)
C1 C6 1.504(9)
C2 C3 1.420(8)
C2 C7 1.508(9)
C3 C4 1.406(12)
C3 C8 1.528(12)
C4 C5 1.461(14)
C4 C9 1.495(10)
C5 C10 1.514(13)
C6 H6A 0.9800
C6 H6B 0.9800
C6 H6C 0.9800
C7 H7A 0.9800
C7 H7B 0.9800
C7 H7C 0.9800
C8 H8A 0.9800
C8 H8B 0.9800
C8 H8C 0.9800
C9 H9A 0.9800
C9 H9B 0.9800
C9 H9C 0.9800
C10 H10A 0.9800
C10 H10B 0.9800
C10 H10C 0.9800
N11 C15 1.351(7)
N11 N12 1.364(6)
N12 C13 1.342(7)
C13 C14 1.403(9)
C13 H13 0.9500
C14 C15 1.377(8)
C14 H14 0.9500
C15 H15 0.9500
N21 C25 1.365(7)
N21 N22 1.368(7)
N22 C23 1.337(7)
C23 C24 1.371(10)
C23 H23 0.9500
C24 C25 1.378(10)
C24 H24 0.9500
C25 H25 0.9500
N31 C35 1.352(6)
N31 N32 1.367(5)
N32 C33 1.351(7)
C33 C34 1.384(8)
C33 H33 0.9500
C34 C35 1.385(8)
C34 H34 0.9500
C35 H35 0.9500
C41 C46 1.398(7)
C41 C42 1.404(8)
C42 C43 1.399(8)
C42 H42 0.9500
C43 C44 1.371(10)
C43 H43 0.9500
C44 C45 1.385(10)
C44 H44 0.9500
C45 C46 1.400(8)
C45 H45 0.9500
C46 H46 0.9500
C51 C52 1.393(8)
C51 C56 1.406(9)
C52 C53 1.412(9)
C52 H52 0.9500
C53 C54 1.373(12)
C53 H53 0.9500
C54 C55 1.360(11)
C54 H54 0.9500
C55 C56 1.391(9)
C55 H55 0.9500
C56 H56 0.9500
Ru1A N12A 2.125(4)
Ru1A C3A 2.131(5)
Ru1A C4A 2.133(6)
Ru1A C2A 2.139(5)
Ru1A N22A 2.142(5)
Ru1A C1A 2.151(5)
Ru1A C5A 2.158(5)
Ru1A O1A 2.230(3)
O1A B1A 1.467(6)
O1A B2A 1.471(7)
B1A N11A 1.568(7)
B1A N31A 1.596(7)
B1A C41A 1.613(7)
B2A N32A 1.566(7)
B2A N21A 1.570(7)
B2A C51A 1.604(8)
C1A C5A 1.416(8)
C1A C2A 1.453(8)
C1A C6A 1.499(8)
C2A C3A 1.460(9)
C2A C7A 1.500(9)
C3A C4A 1.438(10)
C3A C8A 1.502(8)
C4A C5A 1.438(8)
C4A C9A 1.525(9)
C5A C10A 1.514(9)
C6A H6A1 0.9800
C6A H6A2 0.9800
C6A H6A3 0.9800
C7A H7A1 0.9800
C7A H7A2 0.9800
C7A H7A3 0.9800
C8A H8A1 0.9800
C8A H8A2 0.9800
C8A H8A3 0.9800
C9A H9A1 0.9800
C9A H9A2 0.9800
C9A H9A3 0.9800
C10A H10D 0.9800
C10A H10E 0.9800
C10A H10F 0.9800
N11A C15A 1.352(7)
N11A N12A 1.368(6)
N12A C13A 1.344(7)
C13A C14A 1.380(8)
C13A H13A 0.9500
C14A C15A 1.382(9)
C14A H14A 0.9500
C15A H15A 0.9500
N21A C25A 1.358(7)
N21A N22A 1.368(6)
N22A C23A 1.350(7)
C23A C24A 1.406(9)
C23A H23A 0.9500
C24A C25A 1.396(9)
C24A H24A 0.9500
C25A H25A 0.9500
N31A C35A 1.343(7)
N31A N32A 1.349(6)
N32A C33A 1.363(7)
C33A C34A 1.377(8)
C33A H33A 0.9500
C34A C35A 1.392(8)
C34A H34A 0.9500
C35A H35A 0.9500
C41A C46A 1.391(7)
C41A C42A 1.406(8)
C42A C43A 1.398(8)
C42A H42A 0.9500
C43A C44A 1.395(10)
C43A H43A 0.9500
C44A C45A 1.367(10)
C44A H44A 0.9500
C45A C46A 1.405(8)
C45A H45A 0.9500
C46A H46A 0.9500
C51A C56A 1.391(9)
C51A C52A 1.397(9)
C52A C53A 1.395(11)
C52A H52A 0.9500
C53A C54A 1.375(14)
C53A H53A 0.9500
C54A C55A 1.368(13)
C54A H54A 0.9500
C55A C56A 1.397(10)
C55A H55A 0.9500
C56A H56A 0.9500

loop_
_geom_torsion_atom_site_label_1
_geom_torsion_atom_site_label_2
_geom_torsion_atom_site_label_3
_geom_torsion_atom_site_label_4
_geom_torsion
C5 Ru1 O1 B2 156.2(4)
N12 Ru1 O1 B2 -113.3(3)
N22 Ru1 O1 B2 -25.3(3)
C4 Ru1 O1 B2 79.5(11)
C2 Ru1 O1 B2 93.4(3)
C1 Ru1 O1 B2 132.7(3)
C3 Ru1 O1 B2 63.0(4)
C5 Ru1 O1 B1 -71.0(5)
N12 Ru1 O1 B1 19.5(3)
N22 Ru1 O1 B1 107.6(3)
C4 Ru1 O1 B1 -147.7(10)
C2 Ru1 O1 B1 -133.8(3)
C1 Ru1 O1 B1 -94.5(4)
C3 Ru1 O1 B1 -164.2(4)
B2 O1 B1 N11 102.6(5)
Ru1 O1 B1 N11 -28.4(5)
B2 O1 B1 N31 -12.1(5)
Ru1 O1 B1 N31 -143.1(3)
B2 O1 B1 C41 -132.8(5)
Ru1 O1 B1 C41 96.2(4)
B1 O1 B2 N21 -99.3(5)
Ru1 O1 B2 N21 32.4(5)
B1 O1 B2 N32 14.1(5)
Ru1 O1 B2 N32 145.7(3)
B1 O1 B2 C51 134.1(5)
Ru1 O1 B2 C51 -94.3(4)
C5 Ru1 C1 C2 116.6(6)
N12 Ru1 C1 C2 -169.9(3)
N22 Ru1 C1 C2 2.2(7)
C4 Ru1 C1 C2 78.0(4)
C3 Ru1 C1 C2 36.2(4)
O1 Ru1 C1 C2 -87.7(3)
N12 Ru1 C1 C5 73.5(5)
N22 Ru1 C1 C5 -114.4(7)
C4 Ru1 C1 C5 -38.6(5)
C2 Ru1 C1 C5 -116.6(6)
C3 Ru1 C1 C5 -80.4(5)
O1 Ru1 C1 C5 155.7(5)
C5 Ru1 C1 C6 -125.7(9)
N12 Ru1 C1 C6 -52.1(7)
N22 Ru1 C1 C6 119.9(7)
C4 Ru1 C1 C6 -164.3(8)
C2 Ru1 C1 C6 117.7(8)
C3 Ru1 C1 C6 153.9(8)
O1 Ru1 C1 C6 30.0(7)
C5 C1 C2 C3 -0.6(6)
C6 C1 C2 C3 175.1(5)
Ru1 C1 C2 C3 -60.4(4)
C5 C1 C2 C7 -179.3(5)
C6 C1 C2 C7 -3.6(9)
Ru1 C1 C2 C7 120.9(5)
C5 C1 C2 Ru1 59.8(4)
C6 C1 C2 Ru1 -124.5(6)
C5 Ru1 C2 C3 81.2(6)
N12 Ru1 C2 C3 141.0(5)
N22 Ru1 C2 C3 -58.9(5)
C4 Ru1 C2 C3 36.7(5)
C1 Ru1 C2 C3 120.2(6)
O1 Ru1 C2 C3 -139.0(4)
C5 Ru1 C2 C1 -39.0(5)
N12 Ru1 C2 C1 20.8(6)
N22 Ru1 C2 C1 -179.1(3)
C4 Ru1 C2 C1 -83.5(5)
C3 Ru1 C2 C1 -120.2(6)
O1 Ru1 C2 C1 100.8(3)
C5 Ru1 C2 C7 -157.3(7)
N12 Ru1 C2 C7 -97.5(7)
N22 Ru1 C2 C7 62.6(5)
C4 Ru1 C2 C7 158.2(7)
C1 Ru1 C2 C7 -118.3(6)
C3 Ru1 C2 C7 121.5(7)
O1 Ru1 C2 C7 -17.5(5)
C1 C2 C3 C4 -0.2(7)
C7 C2 C3 C4 178.4(6)
Ru1 C2 C3 C4 -60.5(4)
C1 C2 C3 C8 -179.2(6)
C7 C2 C3 C8 -0.5(10)
Ru1 C2 C3 C8 120.5(7)
C1 C2 C3 Ru1 60.3(4)
C7 C2 C3 Ru1 -121.1(6)
C5 Ru1 C3 C4 38.8(5)
N12 Ru1 C3 C4 -16.7(8)
N22 Ru1 C3 C4 -109.3(5)
C2 Ru1 C3 C4 119.0(7)
C1 Ru1 C3 C4 82.6(5)
O1 Ru1 C3 C4 172.5(4)
C5 Ru1 C3 C2 -80.2(5)
N12 Ru1 C3 C2 -135.7(5)
N22 Ru1 C3 C2 131.7(4)
C4 Ru1 C3 C2 -119.0(7)
C1 Ru1 C3 C2 -36.4(4)
O1 Ru1 C3 C2 53.5(5)
C5 Ru1 C3 C8 159.4(8)
N12 Ru1 C3 C8 104.0(9)
N22 Ru1 C3 C8 11.4(7)
C4 Ru1 C3 C8 120.7(8)
C2 Ru1 C3 C8 -120.3(9)
C1 Ru1 C3 C8 -156.8(8)
O1 Ru1 C3 C8 -66.8(7)
C2 C3 C4 C5 1.0(7)
C8 C3 C4 C5 179.9(6)
Ru1 C3 C4 C5 -59.6(4)
C2 C3 C4 C9 -173.6(7)
C8 C3 C4 C9 5.3(11)
Ru1 C3 C4 C9 125.8(8)
C2 C3 C4 Ru1 60.6(4)
C8 C3 C4 Ru1 -120.4(7)
C5 Ru1 C4 C3 -117.9(6)
N12 Ru1 C4 C3 172.5(4)
N22 Ru1 C4 C3 78.6(4)
C2 Ru1 C4 C3 -37.0(4)
C1 Ru1 C4 C3 -79.7(4)
O1 Ru1 C4 C3 -21.8(13)
N12 Ru1 C4 C5 -69.7(4)
N22 Ru1 C4 C5 -163.5(4)
C2 Ru1 C4 C5 80.9(4)
C1 Ru1 C4 C5 38.2(4)
C3 Ru1 C4 C5 117.9(6)
O1 Ru1 C4 C5 96.1(11)
C5 Ru1 C4 C9 120.1(15)
N12 Ru1 C4 C9 50.4(14)
N22 Ru1 C4 C9 -43.4(13)
C2 Ru1 C4 C9 -159.0(14)
C1 Ru1 C4 C9 158.3(14)
C3 Ru1 C4 C9 -122.0(15)
O1 Ru1 C4 C9 -143.8(11)
C2 C1 C5 C4 1.1(6)
C6 C1 C5 C4 -174.1(6)
Ru1 C1 C5 C4 62.3(5)
C2 C1 C5 C10 178.0(6)
C6 C1 C5 C10 2.8(10)
Ru1 C1 C5 C10 -120.8(7)
C2 C1 C5 Ru1 -61.2(4)
C6 C1 C5 Ru1 123.6(6)
C3 C4 C5 C1 -1.3(7)
C9 C4 C5 C1 173.3(6)
Ru1 C4 C5 C1 -62.7(4)
C3 C4 C5 C10 -178.0(7)
C9 C4 C5 C10 -3.4(12)
Ru1 C4 C5 C10 120.6(7)
C3 C4 C5 Ru1 61.4(4)
C9 C4 C5 Ru1 -124.0(7)
N12 Ru1 C5 C1 -119.0(4)
N22 Ru1 C5 C1 145.1(4)
C4 Ru1 C5 C1 117.4(6)
C2 Ru1 C5 C1 38.1(4)
C3 Ru1 C5 C1 80.5(4)
O1 Ru1 C5 C1 -37.4(6)
N12 Ru1 C5 C4 123.7(4)
N22 Ru1 C5 C4 27.8(6)
C2 Ru1 C5 C4 -79.3(4)
C1 Ru1 C5 C4 -117.4(6)
C3 Ru1 C5 C4 -36.8(4)
O1 Ru1 C5 C4 -154.7(4)
N12 Ru1 C5 C10 -1.1(12)
N22 Ru1 C5 C10 -97.0(12)
C4 Ru1 C5 C10 -124.8(13)
C2 Ru1 C5 C10 156.0(12)
C1 Ru1 C5 C10 117.9(14)
C3 Ru1 C5 C10 -161.6(12)
O1 Ru1 C5 C10 80.5(11)
O1 B1 N11 C15 -165.7(5)
N31 B1 N11 C15 -56.2(7)
C41 B1 N11 C15 68.1(7)
O1 B1 N11 N12 25.2(6)
N31 B1 N11 N12 134.7(4)
C41 B1 N11 N12 -101.1(5)
C15 N11 N12 C13 -0.8(6)
B1 N11 N12 C13 170.7(4)
C15 N11 N12 Ru1 179.2(4)
B1 N11 N12 Ru1 -9.3(5)
C5 Ru1 N12 C13 -47.0(6)
N22 Ru1 N12 C13 97.4(6)
C4 Ru1 N12 C13 -9.2(7)
C2 Ru1 N12 C13 -99.8(7)
C1 Ru1 N12 C13 -85.5(6)
C3 Ru1 N12 C13 2.4(9)
O1 Ru1 N12 C13 174.8(6)
C5 Ru1 N12 N11 132.9(5)
N22 Ru1 N12 N11 -82.6(4)
C4 Ru1 N12 N11 170.7(4)
C2 Ru1 N12 N11 80.1(6)
C1 Ru1 N12 N11 94.5(4)
C3 Ru1 N12 N11 -177.7(5)
O1 Ru1 N12 N11 -5.2(3)
N11 N12 C13 C14 1.3(6)
Ru1 N12 C13 C14 -178.8(4)
N12 C13 C14 C15 -1.2(7)
N12 N11 C15 C14 0.1(7)
B1 N11 C15 C14 -169.6(5)
C13 C14 C15 N11 0.7(7)
O1 B2 N21 C25 166.3(5)
N32 B2 N21 C25 57.8(7)
C51 B2 N21 C25 -65.4(7)
O1 B2 N21 N22 -23.5(6)
N32 B2 N21 N22 -132.0(4)
C51 B2 N21 N22 104.8(5)
C25 N21 N22 C23 -0.6(6)
B2 N21 N22 C23 -173.1(4)
C25 N21 N22 Ru1 174.7(4)
B2 N21 N22 Ru1 2.2(5)
C5 Ru1 N22 C23 3.9(8)
N12 Ru1 N22 C23 -96.9(6)
C4 Ru1 N22 C23 22.1(6)
C2 Ru1 N22 C23 91.9(6)
C1 Ru1 N22 C23 90.3(8)
C3 Ru1 N22 C23 59.5(6)
O1 Ru1 N22 C23 -174.5(6)
C5 Ru1 N22 N21 -169.5(4)
N12 Ru1 N22 N21 89.8(4)
C4 Ru1 N22 N21 -151.2(4)
C2 Ru1 N22 N21 -81.5(4)
C1 Ru1 N22 N21 -83.0(6)
C3 Ru1 N22 N21 -113.8(4)
O1 Ru1 N22 N21 12.2(3)
N21 N22 C23 C24 0.3(7)
Ru1 N22 C23 C24 -173.5(4)
N22 C23 C24 C25 0.1(7)
N22 N21 C25 C24 0.7(6)
B2 N21 C25 C24 171.4(5)
C23 C24 C25 N21 -0.5(7)
O1 B1 N31 C35 -168.5(6)
N11 B1 N31 C35 77.0(8)
C41 B1 N31 C35 -46.6(8)
O1 B1 N31 N32 4.3(5)
N11 B1 N31 N32 -110.1(4)
C41 B1 N31 N32 126.2(4)
C35 N31 N32 C33 0.6(6)
B1 N31 N32 C33 -174.7(5)
C35 N31 N32 B2 179.2(4)
B1 N31 N32 B2 3.9(5)
O1 B2 N32 C33 167.4(7)
N21 B2 N32 C33 -78.6(8)
C51 B2 N32 C33 44.9(9)
O1 B2 N32 N31 -10.4(5)
N21 B2 N32 N31 103.6(5)
C51 B2 N32 N31 -132.9(4)
N31 N32 C33 C34 -0.3(7)
B2 N32 C33 C34 -178.1(6)
N32 C33 C34 C35 -0.2(7)
N32 N31 C35 C34 -0.7(6)
B1 N31 C35 C34 172.2(6)
C33 C34 C35 N31 0.5(7)
O1 B1 C41 C46 -98.4(5)
N11 B1 C41 C46 24.9(6)
N31 B1 C41 C46 147.3(5)
O1 B1 C41 C42 74.3(6)
N11 B1 C41 C42 -162.5(5)
N31 B1 C41 C42 -40.1(6)
C46 C41 C42 C43 -1.4(8)
B1 C41 C42 C43 -174.4(5)
C41 C42 C43 C44 2.5(10)
C42 C43 C44 C45 -1.5(10)
C43 C44 C45 C46 -0.4(9)
C42 C41 C46 C45 -0.5(8)
B1 C41 C46 C45 172.5(5)
C44 C45 C46 C41 1.5(8)
O1 B2 C51 C52 116.9(6)
N21 B2 C51 C52 -8.1(8)
N32 B2 C51 C52 -129.2(6)
O1 B2 C51 C56 -59.1(7)
N21 B2 C51 C56 175.9(5)
N32 B2 C51 C56 54.8(7)
C56 C51 C52 C53 0.6(10)
B2 C51 C52 C53 -175.5(6)
C51 C52 C53 C54 0.3(11)
C52 C53 C54 C55 -1.3(12)
C53 C54 C55 C56 1.3(12)
C54 C55 C56 C51 -0.3(12)
C52 C51 C56 C55 -0.6(10)
B2 C51 C56 C55 175.7(7)
N12A Ru1A O1A B1A 21.6(3)
C3A Ru1A O1A B1A -163.5(3)
C4A Ru1A O1A B1A -93.9(8)
C2A Ru1A O1A B1A -139.5(3)
N22A Ru1A O1A B1A 109.7(3)
C1A Ru1A O1A B1A -99.3(3)
C5A Ru1A O1A B1A -69.9(4)
N12A Ru1A O1A B2A -111.7(3)
C3A Ru1A O1A B2A 63.2(4)
C4A Ru1A O1A B2A 132.8(7)
C2A Ru1A O1A B2A 87.2(3)
N22A Ru1A O1A B2A -23.6(3)
C1A Ru1A O1A B2A 127.4(3)
C5A Ru1A O1A B2A 156.8(3)
B2A O1A B1A N11A 101.8(5)
Ru1A O1A B1A N11A -30.5(4)
B2A O1A B1A N31A -12.3(5)
Ru1A O1A B1A N31A -144.6(3)
B2A O1A B1A C41A -132.7(5)
Ru1A O1A B1A C41A 95.0(4)
B1A O1A B2A N32A 13.6(5)
Ru1A O1A B2A N32A 145.2(3)
B1A O1A B2A N21A -100.9(5)
Ru1A O1A B2A N21A 30.7(4)
B1A O1A B2A C51A 132.4(5)
Ru1A O1A B2A C51A -96.0(4)
N12A Ru1A C1A C5A 59.8(4)
C3A Ru1A C1A C5A -81.1(4)
C4A Ru1A C1A C5A -37.6(3)
C2A Ru1A C1A C5A -120.3(5)
N22A Ru1A C1A C5A -141.1(4)
O1A Ru1A C1A C5A 140.8(3)
N12A Ru1A C1A C2A -179.9(3)
C3A Ru1A C1A C2A 39.2(4)
C4A Ru1A C1A C2A 82.7(4)
N22A Ru1A C1A C2A -20.8(6)
C5A Ru1A C1A C2A 120.3(5)
O1A Ru1A C1A C2A -98.9(3)
N12A Ru1A C1A C6A -63.7(6)
C3A Ru1A C1A C6A 155.4(6)
C4A Ru1A C1A C6A -161.1(6)
C2A Ru1A C1A C6A 116.2(7)
N22A Ru1A C1A C6A 95.4(6)
C5A Ru1A C1A C6A -123.5(7)
O1A Ru1A C1A C6A 17.3(6)
C5A C1A C2A C3A -1.0(6)
C6A C1A C2A C3A 177.5(5)
Ru1A C1A C2A C3A -61.1(4)
C5A C1A C2A C7A -177.0(5)
C6A C1A C2A C7A 1.5(8)
Ru1A C1A C2A C7A 122.9(6)
C5A C1A C2A Ru1A 60.1(4)
C6A C1A C2A Ru1A -121.4(5)
N12A Ru1A C2A C1A 0.3(8)
C3A Ru1A C2A C1A -116.2(5)
C4A Ru1A C2A C1A -78.8(4)
N22A Ru1A C2A C1A 169.3(3)
C5A Ru1A C2A C1A -35.9(3)
O1A Ru1A C2A C1A 89.2(3)
N12A Ru1A C2A C3A 116.4(6)
C4A Ru1A C2A C3A 37.4(4)
N22A Ru1A C2A C3A -74.5(4)
C1A Ru1A C2A C3A 116.2(5)
C5A Ru1A C2A C3A 80.3(4)
O1A Ru1A C2A C3A -154.7(3)
N12A Ru1A C2A C7A -119.8(7)
C3A Ru1A C2A C7A 123.7(7)
C4A Ru1A C2A C7A 161.1(6)
N22A Ru1A C2A C7A 49.2(6)
C1A Ru1A C2A C7A -120.1(7)
C5A Ru1A C2A C7A -156.0(6)
O1A Ru1A C2A C7A -30.9(6)
C1A C2A C3A C4A 1.2(6)
C7A C2A C3A C4A 177.1(6)
Ru1A C2A C3A C4A -60.5(4)
C1A C2A C3A C8A -177.5(5)
C7A C2A C3A C8A -1.6(9)
Ru1A C2A C3A C8A 120.8(6)
C1A C2A C3A Ru1A 61.7(3)
C7A C2A C3A Ru1A -122.4(6)
N12A Ru1A C3A C4A -31.9(5)
C2A Ru1A C3A C4A 118.6(5)
N22A Ru1A C3A C4A -125.1(3)
C1A Ru1A C3A C4A 79.8(3)
C5A Ru1A C3A C4A 37.5(3)
O1A Ru1A C3A C4A 156.7(3)
N12A Ru1A C3A C2A -150.5(3)
C4A Ru1A C3A C2A -118.6(5)
N22A Ru1A C3A C2A 116.3(3)
C1A Ru1A C3A C2A -38.8(3)
C5A Ru1A C3A C2A -81.1(4)
O1A Ru1A C3A C2A 38.1(5)
N12A Ru1A C3A C8A 90.3(8)
C4A Ru1A C3A C8A 122.2(9)
C2A Ru1A C3A C8A -119.2(9)
N22A Ru1A C3A C8A -2.9(7)
C1A Ru1A C3A C8A -158.0(8)
C5A Ru1A C3A C8A 159.7(8)
O1A Ru1A C3A C8A -81.1(8)
C2A C3A C4A C5A -1.0(6)
C8A C3A C4A C5A 177.6(6)
Ru1A C3A C4A C5A -61.5(4)
C2A C3A C4A C9A -172.7(6)
C8A C3A C4A C9A 6.0(10)
Ru1A C3A C4A C9A 126.9(6)
C2A C3A C4A Ru1A 60.4(4)
C8A C3A C4A Ru1A -120.9(6)
N12A Ru1A C4A C5A -80.5(3)
C3A Ru1A C4A C5A 118.3(5)
C2A Ru1A C4A C5A 80.4(3)
N22A Ru1A C4A C5A -175.2(3)
C1A Ru1A C4A C5A 36.8(3)
O1A Ru1A C4A C5A 30.9(9)
N12A Ru1A C4A C3A 161.2(3)
C2A Ru1A C4A C3A -37.9(3)
N22A Ru1A C4A C3A 66.5(4)
C1A Ru1A C4A C3A -81.5(4)
C5A Ru1A C4A C3A -118.3(5)
O1A Ru1A C4A C3A -87.3(8)
N12A Ru1A C4A C9A 40.4(8)
C3A Ru1A C4A C9A -120.9(9)
C2A Ru1A C4A C9A -158.8(8)
N22A Ru1A C4A C9A -54.4(8)
C1A Ru1A C4A C9A 157.7(8)
C5A Ru1A C4A C9A 120.8(9)
O1A Ru1A C4A C9A 151.8(7)
C2A C1A C5A C4A 0.4(6)
C6A C1A C5A C4A -178.0(5)
Ru1A C1A C5A C4A 59.7(4)
C2A C1A C5A C10A 176.4(5)
C6A C1A C5A C10A -2.0(9)
Ru1A C1A C5A C10A -124.3(6)
C2A C1A C5A Ru1A -59.3(4)
C6A C1A C5A Ru1A 122.3(5)
C3A C4A C5A C1A 0.4(6)
C9A C4A C5A C1A 172.1(6)
Ru1A C4A C5A C1A -60.4(4)
C3A C4A C5A C10A -175.7(5)
C9A C4A C5A C10A -4.0(10)
Ru1A C4A C5A C10A 123.5(6)
C3A C4A C5A Ru1A 60.8(4)
C9A C4A C5A Ru1A -127.5(6)
N12A Ru1A C5A C1A -132.1(3)
C3A Ru1A C5A C1A 80.9(4)
C4A Ru1A C5A C1A 118.7(5)
C2A Ru1A C5A C1A 37.0(3)
N22A Ru1A C5A C1A 129.6(5)
O1A Ru1A C5A C1A -51.3(4)
N12A Ru1A C5A C4A 109.1(3)
C3A Ru1A C5A C4A -37.8(4)
C2A Ru1A C5A C4A -81.7(4)
N22A Ru1A C5A C4A 10.9(7)
C1A Ru1A C5A C4A -118.7(5)
O1A Ru1A C5A C4A -170.1(3)
N12A Ru1A C5A C10A -9.9(6)
C3A Ru1A C5A C10A -156.8(7)
C4A Ru1A C5A C10A -119.0(7)
C2A Ru1A C5A C10A 159.2(7)
N22A Ru1A C5A C10A -108.1(7)
C1A Ru1A C5A C10A 122.2(7)
O1A Ru1A C5A C10A 70.9(6)
O1A B1A N11A C15A -165.1(5)
N31A B1A N11A C15A -56.7(7)
C41A B1A N11A C15A 68.5(7)
O1A B1A N11A N12A 26.5(6)
N31A B1A N11A N12A 134.8(4)
C41A B1A N11A N12A -99.9(5)
C15A N11A N12A C13A 1.8(6)
B1A N11A N12A C13A 172.8(4)
C15A N11A N12A Ru1A -179.7(4)
B1A N11A N12A Ru1A -8.7(5)
C3A Ru1A N12A C13A -2.9(7)
C4A Ru1A N12A C13A -23.6(6)
C2A Ru1A N12A C13A -95.7(8)
N22A Ru1A N12A C13A 94.4(5)
C1A Ru1A N12A C13A -95.5(6)
C5A Ru1A N12A C13A -62.7(6)
O1A Ru1A N12A C13A 171.2(6)
C3A Ru1A N12A N11A 179.2(3)
C4A Ru1A N12A N11A 158.4(3)
C2A Ru1A N12A N11A 86.3(7)
N22A Ru1A N12A N11A -83.5(3)
C1A Ru1A N12A N11A 86.5(4)
C5A Ru1A N12A N11A 119.4(3)
O1A Ru1A N12A N11A -6.7(3)
N11A N12A C13A C14A -2.0(6)
Ru1A N12A C13A C14A 180.0(4)
N12A C13A C14A C15A 1.4(7)
N12A N11A C15A C14A -0.9(6)
B1A N11A C15A C14A -170.0(5)
C13A C14A C15A N11A -0.3(7)
O1A B2A N21A C25A 163.5(5)
N32A B2A N21A C25A 55.6(7)
C51A B2A N21A C25A -68.4(7)
O1A B2A N21A N22A -23.2(6)
N32A B2A N21A N22A -131.1(4)
C51A B2A N21A N22A 105.0(5)
C25A N21A N22A C23A -0.2(6)
B2A N21A N22A C23A -175.0(4)
C25A N21A N22A Ru1A 178.9(3)
B2A N21A N22A Ru1A 4.1(5)
N12A Ru1A N22A C23A -92.8(5)
C3A Ru1A N22A C23A 52.0(6)
C4A Ru1A N22A C23A 15.9(6)
C2A Ru1A N22A C23A 90.7(5)
C1A Ru1A N22A C23A 104.9(6)
C5A Ru1A N22A C23A 8.2(8)
O1A Ru1A N22A C23A -171.1(5)
N12A Ru1A N22A N21A 88.4(4)
C3A Ru1A N22A N21A -126.8(4)
C4A Ru1A N22A N21A -162.8(3)
C2A Ru1A N22A N21A -88.1(4)
C1A Ru1A N22A N21A -73.9(5)
C5A Ru1A N22A N21A -170.6(4)
O1A Ru1A N22A N21A 10.2(3)
N21A N22A C23A C24A 1.2(6)
Ru1A N22A C23A C24A -177.7(4)
N22A C23A C24A C25A -1.6(7)
N22A N21A C25A C24A -0.8(6)
B2A N21A C25A C24A 172.9(5)
C23A C24A C25A N21A 1.5(7)
O1A B1A N31A C35A -166.0(6)
N11A B1A N31A C35A 80.4(8)
C41A B1A N31A C35A -44.8(9)
O1A B1A N31A N32A 5.4(5)
N11A B1A N31A N32A -108.3(4)
C41A B1A N31A N32A 126.5(4)
C35A N31A N32A C33A 0.0(6)
B1A N31A N32A C33A -174.2(4)
C35A N31A N32A B2A 176.8(4)
B1A N31A N32A B2A 2.6(6)
O1A B2A N32A N31A -9.4(5)
N21A B2A N32A N31A 103.3(5)
C51A B2A N32A N31A -131.5(4)
O1A B2A N32A C33A 165.9(6)
N21A B2A N32A C33A -81.4(8)
C51A B2A N32A C33A 43.8(9)
N31A N32A C33A C34A -0.5(7)
B2A N32A C33A C34A -175.9(6)
N32A C33A C34A C35A 0.8(7)
N32A N31A C35A C34A 0.5(6)
B1A N31A C35A C34A 171.9(6)
C33A C34A C35A N31A -0.8(7)
O1A B1A C41A C46A -99.7(5)
N11A B1A C41A C46A 23.7(6)
N31A B1A C41A C46A 147.0(5)
O1A B1A C41A C42A 73.3(6)
N11A B1A C41A C42A -163.3(5)
N31A B1A C41A C42A -40.0(7)
C46A C41A C42A C43A 1.2(8)
B1A C41A C42A C43A -172.0(5)
C41A C42A C43A C44A -1.0(10)
C42A C43A C44A C45A 0.4(10)
C43A C44A C45A C46A 0.0(10)
C42A C41A C46A C45A -0.9(8)
B1A C41A C46A C45A 172.4(5)
C44A C45A C46A C41A 0.3(9)
O1A B2A C51A C56A -55.1(7)
N32A B2A C51A C56A 57.7(7)
N21A B2A C51A C56A -178.9(5)
O1A B2A C51A C52A 123.6(6)
N32A B2A C51A C52A -123.7(6)
N21A B2A C51A C52A -0.3(8)
C56A C51A C52A C53A 0.6(10)
B2A C51A C52A C53A -178.1(7)
C51A C52A C53A C54A -1.0(13)
C52A C53A C54A C55A 0.2(13)
C53A C54A C55A C56A 0.9(13)
C52A C51A C56A C55A 0.5(10)
B2A C51A C56A C55A 179.3(7)
C54A C55A C56A C51A -1.3(12)
